data_7246383
loop_
_publ_author_name
'Barton, Benita'
'Pohl, Pieter L.'
'Hosten, Eric C.'

_publ_section_title
;
 An investigation of the selectivity behaviour of host compound
 (R,R)-(&#x2212;)-2,3-dimethoxy-1,1,4,4-tetraphenylbutane-1,4-diol in
 mixed cresols
;
_journal_issue 12
_journal_name_full CrystEngComm
_journal_page_first 1731
_journal_page_last 1739
_journal_paper_doi 10.1039/D3CE00101F
_journal_volume 25
_journal_year 2023
_chemical_absolute_configuration syn
_chemical_formula_moiety '2(C30 H30 O4), C7 H8 O'
_chemical_formula_sum 'C67 H68 O9'
_chemical_formula_weight 1017.21
_chemical_melting_point 360.65
_chemical_name_common
;
2DMT/p-cresol
;
_chemical_name_systematic
;
(R,R)-(-)-2,3-dimethoxy-1,1,4,4-tetraphenylbutane-1,4-diol
;
_space_group_crystal_system monoclinic
_space_group_IT_number 5
_space_group_name_Hall 'C 2y'
_space_group_name_H-M_alt 'C 1 2 1'
_atom_sites_solution_hydrogens geom
_atom_sites_solution_primary dual
_atom_sites_solution_secondary difmap
_audit_creation_method SHELXL-2018/3
_audit_update_record
;
2023-02-01 deposited with the CCDC.	2023-02-28 downloaded from the CCDC.
;
_cell_angle_alpha 90
_cell_angle_beta 110.152(3)
_cell_angle_gamma 90
_cell_formula_units_Z 2
_cell_length_a 17.3436(12)
_cell_length_b 12.0126(8)
_cell_length_c 14.0767(10)
_cell_measurement_reflns_used 9928
_cell_measurement_temperature 200(2)
_cell_measurement_theta_max 28.30
_cell_measurement_theta_min 2.34
_cell_volume 2753.2(3)
_computing_cell_refinement 'APEX2 v2011.4-1 (Bruker AXS)'
_computing_data_collection 'Bruker Instrument Service v2011.4.0.0'
_computing_data_reduction 'SAINT V7.68A (Bruker AXS, 2009)'
_computing_molecular_graphics 'Ortep-3 for Windows (Farrugia, 2012)'
_computing_publication_material 'PLATON (Spek, 2009) and MERCURY (Macrae, 2008)'
_computing_structure_refinement 'SHELXL-2018/3 (Sheldrick, 2015) and ShelXle (H\"ubschle, 2011)'
_computing_structure_solution 'SHELXT-2018/2 (Sheldrick, 2015)'
_diffrn_ambient_temperature 200(2)
_diffrn_detector_area_resol_mean 8.3333
_diffrn_measured_fraction_theta_full 0.998
_diffrn_measured_fraction_theta_max 0.998
_diffrn_measurement_device_type 'Bruker APEX-II CCD'
_diffrn_measurement_method '\f and \w scans'
_diffrn_radiation_monochromator graphite
_diffrn_radiation_source 'sealed tube'
_diffrn_radiation_type MoK\a
_diffrn_radiation_wavelength 0.71073
_diffrn_reflns_av_R_equivalents 0.0202
_diffrn_reflns_av_unetI/netI 0.0196
_diffrn_reflns_Laue_measured_fraction_full 0.998
_diffrn_reflns_Laue_measured_fraction_max 0.998
_diffrn_reflns_limit_h_max 23
_diffrn_reflns_limit_h_min -20
_diffrn_reflns_limit_k_max 16
_diffrn_reflns_limit_k_min -16
_diffrn_reflns_limit_l_max 18
_diffrn_reflns_limit_l_min -18
_diffrn_reflns_number 28811
_diffrn_reflns_point_group_measured_fraction_full 0.997
_diffrn_reflns_point_group_measured_fraction_max 0.996
_diffrn_reflns_theta_full 25.242
_diffrn_reflns_theta_max 28.304
_diffrn_reflns_theta_min 2.107
_exptl_absorpt_coefficient_mu 0.080
_exptl_absorpt_correction_T_max 1.0000
_exptl_absorpt_correction_T_min 0.9411
_exptl_absorpt_correction_type numerical
_exptl_absorpt_process_details 'SADABS-2008/1 (Bruker AXS)'
_exptl_crystal_colour yellow
_exptl_crystal_density_diffrn 1.227
_exptl_crystal_density_method 'not measured'
_exptl_crystal_description block
_exptl_crystal_F_000 1084
_exptl_crystal_recrystallization_method 'Re-crystallisation from solvent: p-cresol'
_exptl_crystal_size_max 0.661
_exptl_crystal_size_mid 0.613
_exptl_crystal_size_min 0.266
_refine_diff_density_max 0.204
_refine_diff_density_min -0.143
_refine_diff_density_rms 0.029
_refine_ls_abs_structure_details
;
 Flack x determined using 2659 quotients [(I+)-(I-)]/[(I+)+(I-)]
 (Parsons, Flack and Wagner, Acta Cryst. B69 (2013) 249-259).
;
_refine_ls_abs_structure_Flack 0.01(19)
_refine_ls_extinction_coef 0.0025(5)
_refine_ls_extinction_expression Fc^*^=kFc[1+0.001xFc^2^\l^3^/sin(2\q)]^-1/4^
_refine_ls_extinction_method 'SHELXL-2018/3 (Sheldrick 2018)'
_refine_ls_goodness_of_fit_ref 1.034
_refine_ls_hydrogen_treatment constr
_refine_ls_matrix_type full
_refine_ls_number_parameters 373
_refine_ls_number_reflns 6817
_refine_ls_number_restraints 61
_refine_ls_restrained_S_all 1.033
_refine_ls_R_factor_all 0.0393
_refine_ls_R_factor_gt 0.0333
_refine_ls_shift/su_max 0.000
_refine_ls_shift/su_mean 0.000
_refine_ls_structure_factor_coef Fsqd
_refine_ls_weighting_details 'w=1/[\s^2^(Fo^2^)+(0.0479P)^2^+0.4692P] where P=(Fo^2^+2Fc^2^)/3'
_refine_ls_weighting_scheme calc
_refine_ls_wR_factor_gt 0.0838
_refine_ls_wR_factor_ref 0.0874
_reflns_Friedel_coverage 0.905
_reflns_Friedel_fraction_full 0.997
_reflns_Friedel_fraction_max 0.993
_reflns_number_gt 6125
_reflns_number_total 6817
_reflns_threshold_expression 'I > 2\s(I)'
_cod_data_source_file d3ce00101f2.cif
_cod_data_source_block ha039
_cod_depositor_comments 'Adding full bibliography for 7246381--7246383.cif.'
_cod_original_sg_symbol_H-M 'C 2'
_cod_database_code 7246383
_shelx_shelxl_version_number 2018/3
_shelx_space_group_comment
;
The symmetry employed for this shelxl refinement is uniquely defined
by the following loop, which should always be used as a source of
symmetry information in preference to the above space-group names.
They are only intended as comments.
;
_shelx_estimated_absorpt_t_min 0.949
_shelx_estimated_absorpt_t_max 0.979

loop_
_space_group_symop_operation_xyz
'x, y, z'
'-x, y, -z'
'x+1/2, y+1/2, z'
'-x+1/2, y+1/2, -z'

loop_
_atom_site_label
_atom_site_type_symbol
_atom_site_fract_x
_atom_site_fract_y
_atom_site_fract_z
_atom_site_U_iso_or_equiv
_atom_site_adp_type
_atom_site_occupancy
_atom_site_site_symmetry_order
_atom_site_calc_flag
_atom_site_refinement_flags_posn
_atom_site_refinement_flags_adp
_atom_site_refinement_flags_occupancy
_atom_site_disorder_assembly
_atom_site_disorder_group
O1 O 0.65579(8) 0.66347(10) 0.42656(10) 0.0326(3) Uani 1 1 d . . . . .
H1 H 0.642485 0.682850 0.365678 0.049 Uiso 1 1 calc R U . . .
O2 O 0.80952(7) 0.61640(11) 0.42279(9) 0.0354(3) Uani 1 1 d . . . . .
O3 O 0.64952(7) 0.62961(10) 0.23600(9) 0.0317(3) Uani 1 1 d . . . . .
O4 O 0.80818(8) 0.67408(10) 0.24163(10) 0.0335(3) Uani 1 1 d . . . . .
H4 H 0.822801 0.682477 0.304615 0.050 Uiso 1 1 calc R U . . .
C1 C 0.68187(9) 0.55013(13) 0.43675(12) 0.0248(3) Uani 1 1 d . . . . .
C2 C 0.74648(9) 0.53480(13) 0.38335(12) 0.0247(3) Uani 1 1 d . . . . .
H2 H 0.771879 0.459501 0.401480 0.030 Uiso 1 1 calc R U . . .
C3 C 0.70983(9) 0.54289(12) 0.26585(12) 0.0241(3) Uani 1 1 d . . . . .
H3 H 0.681963 0.470735 0.239314 0.029 Uiso 1 1 calc R U . . .
C4 C 0.77562(9) 0.56475(14) 0.21529(12) 0.0262(3) Uani 1 1 d . . . . .
C5 C 0.88554(11) 0.5746(2) 0.49286(15) 0.0524(6) Uani 1 1 d . . . . .
H5A H 0.876532 0.546939 0.553702 0.079 Uiso 1 1 calc R U . . .
H5B H 0.926331 0.634548 0.511457 0.079 Uiso 1 1 calc R U . . .
H5C H 0.905566 0.513742 0.461172 0.079 Uiso 1 1 calc R U . . .
C6 C 0.57188(11) 0.59842(19) 0.16248(15) 0.0419(5) Uani 1 1 d . . . . .
H6A H 0.579827 0.576341 0.099469 0.063 Uiso 1 1 calc R U . . .
H6B H 0.534069 0.661799 0.149365 0.063 Uiso 1 1 calc R U . . .
H6C H 0.548786 0.535834 0.188473 0.063 Uiso 1 1 calc R U . . .
C11 C 0.72276(10) 0.52787(14) 0.55028(13) 0.0262(3) Uani 1 1 d . . . . .
C12 C 0.74337(12) 0.61635(16) 0.61802(14) 0.0369(4) Uani 1 1 d . . . . .
H12 H 0.730832 0.690369 0.593864 0.044 Uiso 1 1 calc R U . . .
C13 C 0.78224(14) 0.59717(19) 0.72093(15) 0.0471(5) Uani 1 1 d . . . . .
H13 H 0.796484 0.658257 0.766548 0.057 Uiso 1 1 calc R U . . .
C14 C 0.80025(12) 0.49027(18) 0.75729(15) 0.0402(4) Uani 1 1 d . . . . .
H14 H 0.826508 0.477572 0.827717 0.048 Uiso 1 1 calc R U . . .
C15 C 0.77989(11) 0.40163(16) 0.69066(14) 0.0362(4) Uani 1 1 d . . . . .
H15 H 0.792417 0.327787 0.715316 0.043 Uiso 1 1 calc R U . . .
C16 C 0.74119(11) 0.42017(15) 0.58786(14) 0.0329(4) Uani 1 1 d . . . . .
H16 H 0.727127 0.358742 0.542617 0.039 Uiso 1 1 calc R U . . .
C21 C 0.60777(9) 0.47314(15) 0.39248(12) 0.0289(3) Uani 1 1 d . . . . .
C22 C 0.61356(12) 0.36799(16) 0.35328(15) 0.0376(4) Uani 1 1 d . . . . .
H22 H 0.665503 0.340693 0.355290 0.045 Uiso 1 1 calc R U . . .
C23 C 0.54366(14) 0.30292(19) 0.31128(17) 0.0519(6) Uani 1 1 d . . . . .
H23 H 0.547916 0.232347 0.283039 0.062 Uiso 1 1 calc R U . . .
C24 C 0.46839(14) 0.3402(2) 0.31043(19) 0.0604(7) Uani 1 1 d . . . . .
H24 H 0.420637 0.296144 0.280817 0.072 Uiso 1 1 calc R U . . .
C25 C 0.46273(12) 0.4418(2) 0.35269(18) 0.0562(7) Uani 1 1 d . . . . .
H25 H 0.411126 0.466312 0.354296 0.067 Uiso 1 1 calc R U . . .
C26 C 0.53141(11) 0.50874(18) 0.39300(14) 0.0389(4) Uani 1 1 d . . . . .
H26 H 0.526410 0.579142 0.421069 0.047 Uiso 1 1 calc R U . . .
C31 C 0.84508(10) 0.47872(15) 0.24825(12) 0.0280(3) Uani 1 1 d . . . . .
C32 C 0.92284(10) 0.51083(18) 0.25038(15) 0.0394(4) Uani 1 1 d . . . . .
H32 H 0.931386 0.584229 0.230911 0.047 Uiso 1 1 calc R U . . .
C33 C 0.98800(12) 0.4362(2) 0.28081(19) 0.0531(6) Uani 1 1 d . . . . .
H33 H 1.040481 0.458539 0.280620 0.064 Uiso 1 1 calc R U . . .
C34 C 0.97732(14) 0.3306(2) 0.31108(19) 0.0571(6) Uani 1 1 d . . . . .
H34 H 1.022756 0.281252 0.334483 0.068 Uiso 1 1 calc R U . . .
C35 C 0.90062(13) 0.29626(18) 0.30752(16) 0.0455(5) Uani 1 1 d . . . . .
H35 H 0.892834 0.222661 0.327201 0.055 Uiso 1 1 calc R U . . .
C36 C 0.83460(11) 0.36948(15) 0.27506(14) 0.0334(4) Uani 1 1 d . . . . .
H36 H 0.781556 0.344723 0.271091 0.040 Uiso 1 1 calc R U . . .
C41 C 0.73439(10) 0.56551(16) 0.10001(12) 0.0301(3) Uani 1 1 d . . . . .
C42 C 0.70899(13) 0.66533(18) 0.04969(15) 0.0424(4) Uani 1 1 d . . . . .
H42 H 0.719065 0.733043 0.086826 0.051 Uiso 1 1 calc R U . . .
C43 C 0.66894(14) 0.6676(2) -0.05447(17) 0.0531(6) Uani 1 1 d . . . . .
H43 H 0.651457 0.736628 -0.087873 0.064 Uiso 1 1 calc R U . . .
C44 C 0.65450(14) 0.5704(2) -0.10942(15) 0.0526(6) Uani 1 1 d . . . . .
H44 H 0.627230 0.572109 -0.180638 0.063 Uiso 1 1 calc R U . . .
C45 C 0.67986(14) 0.4702(2) -0.06046(16) 0.0519(5) Uani 1 1 d . . . . .
H45 H 0.669930 0.402867 -0.098092 0.062 Uiso 1 1 calc R U . . .
C46 C 0.71993(12) 0.46771(19) 0.04391(14) 0.0411(4) Uani 1 1 d . . . . .
H46 H 0.737536 0.398554 0.077017 0.049 Uiso 1 1 calc R U . . .
O5 O 0.4846(6) 0.3691(3) 0.0168(8) 0.114(2) Uani 0.5 1 d . . P A -1
H5 H 0.527447 0.396809 0.011472 0.171 Uiso 0.5 1 calc R U P A -1
C51 C 0.4876(4) 0.2537(3) 0.0098(6) 0.0629(18) Uani 0.5 1 d G . P A -1
C52 C 0.5566(4) 0.2106(4) -0.0059(6) 0.0582(17) Uani 0.5 1 d G . P A -1
H52 H 0.597777 0.259319 -0.011983 0.070 Uiso 0.5 1 calc R U P A -1
C53 C 0.5653(7) 0.0961(5) -0.0127(13) 0.0538(19) Uani 0.5 1 d DG . P A -1
H53 H 0.612495 0.066668 -0.023482 0.065 Uiso 0.5 1 calc R U P A -1
C54 C 0.5051(10) 0.0248(2) -0.0038(18) 0.0546(15) Uani 0.5 1 d G . P A -1
C55 C 0.4361(8) 0.0679(5) 0.0119(13) 0.058(2) Uani 0.5 1 d DG . P A -1
H55 H 0.394900 0.019198 0.018000 0.070 Uiso 0.5 1 calc R U P A -1
C56 C 0.4273(5) 0.1824(5) 0.0187(6) 0.064(2) Uani 0.5 1 d G . P A -1
H56 H 0.380181 0.211849 0.029499 0.077 Uiso 0.5 1 calc R U P A -1
C57 C 0.5133(16) -0.1007(5) -0.002(3) 0.089(5) Uani 0.5 1 d D . P A -1
H57A H 0.563025 -0.121271 -0.016107 0.134 Uiso 0.5 1 calc R U P A -1
H57B H 0.465168 -0.133055 -0.054115 0.134 Uiso 0.5 1 calc R U P A -1
H57C H 0.516862 -0.128885 0.064456 0.134 Uiso 0.5 1 calc R U P A -1

loop_
_atom_site_aniso_label
_atom_site_aniso_U_11
_atom_site_aniso_U_22
_atom_site_aniso_U_33
_atom_site_aniso_U_23
_atom_site_aniso_U_13
_atom_site_aniso_U_12
O1 0.0365(6) 0.0245(6) 0.0394(7) 0.0035(5) 0.0165(5) 0.0069(5)
O2 0.0247(6) 0.0459(7) 0.0344(6) -0.0078(6) 0.0084(5) -0.0125(5)
O3 0.0235(5) 0.0338(7) 0.0347(6) 0.0022(5) 0.0061(5) 0.0049(5)
O4 0.0344(6) 0.0271(6) 0.0398(7) -0.0042(5) 0.0136(5) -0.0102(5)
C1 0.0209(7) 0.0222(7) 0.0325(8) 0.0004(6) 0.0107(6) 0.0011(6)
C2 0.0202(7) 0.0248(8) 0.0286(8) -0.0014(6) 0.0077(6) -0.0010(6)
C3 0.0193(7) 0.0239(8) 0.0285(8) -0.0018(6) 0.0072(6) -0.0018(5)
C4 0.0221(7) 0.0257(8) 0.0313(8) -0.0015(7) 0.0099(6) -0.0047(6)
C5 0.0222(8) 0.0909(17) 0.0385(10) -0.0142(11) 0.0035(7) -0.0057(10)
C6 0.0232(8) 0.0578(13) 0.0390(9) 0.0048(9) 0.0036(7) 0.0039(8)
C11 0.0221(7) 0.0270(8) 0.0326(8) -0.0002(6) 0.0133(6) -0.0001(6)
C12 0.0456(10) 0.0268(9) 0.0384(9) -0.0028(8) 0.0144(8) 0.0009(8)
C13 0.0602(13) 0.0425(11) 0.0361(10) -0.0096(9) 0.0133(9) 0.0006(10)
C14 0.0419(10) 0.0469(12) 0.0313(9) 0.0010(8) 0.0117(7) 0.0037(8)
C15 0.0355(9) 0.0337(9) 0.0383(9) 0.0064(8) 0.0112(8) 0.0033(7)
C16 0.0325(9) 0.0291(9) 0.0355(9) -0.0024(7) 0.0096(7) -0.0001(7)
C21 0.0230(7) 0.0320(8) 0.0305(8) 0.0067(7) 0.0078(6) -0.0030(7)
C22 0.0350(9) 0.0318(9) 0.0426(10) 0.0047(8) 0.0090(8) -0.0079(7)
C23 0.0534(13) 0.0408(11) 0.0533(12) 0.0045(10) 0.0078(10) -0.0222(10)
C24 0.0414(12) 0.0733(17) 0.0549(14) 0.0142(12) 0.0018(10) -0.0330(12)
C25 0.0236(9) 0.0875(19) 0.0553(13) 0.0232(13) 0.0106(9) -0.0089(10)
C26 0.0258(8) 0.0526(11) 0.0397(10) 0.0107(9) 0.0131(7) 0.0007(8)
C31 0.0236(7) 0.0341(9) 0.0262(8) -0.0061(7) 0.0084(6) -0.0008(6)
C32 0.0259(8) 0.0492(11) 0.0453(11) -0.0084(9) 0.0153(8) -0.0048(8)
C33 0.0249(9) 0.0746(17) 0.0590(13) -0.0182(12) 0.0135(9) 0.0015(9)
C34 0.0407(11) 0.0669(16) 0.0583(14) -0.0101(12) 0.0103(10) 0.0230(11)
C35 0.0506(12) 0.0403(11) 0.0447(11) -0.0022(9) 0.0155(9) 0.0150(9)
C36 0.0325(9) 0.0318(9) 0.0371(9) -0.0045(7) 0.0135(7) 0.0016(7)
C41 0.0243(8) 0.0373(9) 0.0302(8) 0.0017(7) 0.0113(6) -0.0033(7)
C42 0.0495(11) 0.0399(11) 0.0389(10) 0.0063(9) 0.0167(9) -0.0013(9)
C43 0.0586(13) 0.0572(14) 0.0418(11) 0.0186(11) 0.0152(10) 0.0053(11)
C44 0.0495(12) 0.0753(16) 0.0304(10) 0.0070(11) 0.0107(9) -0.0061(11)
C45 0.0533(12) 0.0619(14) 0.0355(10) -0.0080(10) 0.0089(9) -0.0109(11)
C46 0.0422(10) 0.0430(10) 0.0336(9) -0.0028(8) 0.0072(8) -0.0042(9)
O5 0.144(7) 0.053(2) 0.164(8) -0.008(3) 0.078(4) -0.018(3)
C51 0.066(6) 0.056(3) 0.077(5) 0.003(3) 0.038(3) -0.003(3)
C52 0.053(4) 0.056(4) 0.070(4) 0.005(4) 0.027(3) -0.003(3)
C53 0.054(4) 0.055(4) 0.053(4) 0.013(4) 0.019(3) 0.013(3)
C54 0.067(4) 0.061(2) 0.034(3) -0.002(5) 0.016(2) 0.011(5)
C55 0.069(5) 0.064(4) 0.045(4) -0.008(5) 0.022(4) -0.008(4)
C56 0.066(4) 0.065(4) 0.069(4) -0.002(4) 0.034(3) -0.020(3)
C57 0.095(16) 0.066(3) 0.095(6) -0.009(6) 0.018(12) 0.000(4)

loop_
_atom_type_symbol
_atom_type_description
_atom_type_scat_dispersion_real
_atom_type_scat_dispersion_imag
_atom_type_scat_source
C C 0.0033 0.0016 'International Tables Vol C Tables 4.2.6.8 and 6.1.1.4'
H H 0.0000 0.0000 'International Tables Vol C Tables 4.2.6.8 and 6.1.1.4'
O O 0.0106 0.0060 'International Tables Vol C Tables 4.2.6.8 and 6.1.1.4'

loop_
_geom_angle_atom_site_label_1
_geom_angle_atom_site_label_2
_geom_angle_atom_site_label_3
_geom_angle
_geom_angle_site_symmetry_1
_geom_angle_site_symmetry_3
_geom_angle_publ_flag
C1 O1 H1 109.5 . . ?
C2 O2 C5 115.11(16) . . ?
C3 O3 C6 115.46(14) . . ?
C4 O4 H4 109.5 . . ?
O1 C1 C21 110.07(13) . . ?
O1 C1 C11 106.76(13) . . ?
C21 C1 C11 109.94(13) . . ?
O1 C1 C2 108.64(12) . . ?
C21 C1 C2 111.97(13) . . ?
C11 C1 C2 109.31(12) . . ?
O2 C2 C3 110.31(12) . . ?
O2 C2 C1 108.18(12) . . ?
C3 C2 C1 113.97(12) . . ?
O2 C2 H2 108.1 . . ?
C3 C2 H2 108.1 . . ?
C1 C2 H2 108.1 . . ?
O3 C3 C2 110.27(12) . . ?
O3 C3 C4 108.56(12) . . ?
C2 C3 C4 113.56(12) . . ?
O3 C3 H3 108.1 . . ?
C2 C3 H3 108.1 . . ?
C4 C3 H3 108.1 . . ?
O4 C4 C41 105.57(13) . . ?
O4 C4 C31 110.03(13) . . ?
C41 C4 C31 110.86(13) . . ?
O4 C4 C3 108.80(12) . . ?
C41 C4 C3 109.65(12) . . ?
C31 C4 C3 111.73(13) . . ?
O2 C5 H5A 109.5 . . ?
O2 C5 H5B 109.5 . . ?
H5A C5 H5B 109.5 . . ?
O2 C5 H5C 109.5 . . ?
H5A C5 H5C 109.5 . . ?
H5B C5 H5C 109.5 . . ?
O3 C6 H6A 109.5 . . ?
O3 C6 H6B 109.5 . . ?
H6A C6 H6B 109.5 . . ?
O3 C6 H6C 109.5 . . ?
H6A C6 H6C 109.5 . . ?
H6B C6 H6C 109.5 . . ?
C12 C11 C16 118.60(16) . . ?
C12 C11 C1 119.95(15) . . ?
C16 C11 C1 121.44(14) . . ?
C11 C12 C13 120.38(17) . . ?
C11 C12 H12 119.8 . . ?
C13 C12 H12 119.8 . . ?
C14 C13 C12 120.53(18) . . ?
C14 C13 H13 119.7 . . ?
C12 C13 H13 119.7 . . ?
C13 C14 C15 119.59(18) . . ?
C13 C14 H14 120.2 . . ?
C15 C14 H14 120.2 . . ?
C14 C15 C16 120.19(17) . . ?
C14 C15 H15 119.9 . . ?
C16 C15 H15 119.9 . . ?
C15 C16 C11 120.70(17) . . ?
C15 C16 H16 119.6 . . ?
C11 C16 H16 119.6 . . ?
C26 C21 C22 118.52(17) . . ?
C26 C21 C1 118.58(16) . . ?
C22 C21 C1 122.89(15) . . ?
C23 C22 C21 120.37(19) . . ?
C23 C22 H22 119.8 . . ?
C21 C22 H22 119.8 . . ?
C24 C23 C22 120.4(2) . . ?
C24 C23 H23 119.8 . . ?
C22 C23 H23 119.8 . . ?
C25 C24 C23 119.60(19) . . ?
C25 C24 H24 120.2 . . ?
C23 C24 H24 120.2 . . ?
C24 C25 C26 120.8(2) . . ?
C24 C25 H25 119.6 . . ?
C26 C25 H25 119.6 . . ?
C25 C26 C21 120.2(2) . . ?
C25 C26 H26 119.9 . . ?
C21 C26 H26 119.9 . . ?
C32 C31 C36 118.05(17) . . ?
C32 C31 C4 118.29(16) . . ?
C36 C31 C4 123.66(14) . . ?
C33 C32 C31 120.4(2) . . ?
C33 C32 H32 119.8 . . ?
C31 C32 H32 119.8 . . ?
C34 C33 C32 120.69(19) . . ?
C34 C33 H33 119.7 . . ?
C32 C33 H33 119.7 . . ?
C33 C34 C35 119.9(2) . . ?
C33 C34 H34 120.1 . . ?
C35 C34 H34 120.1 . . ?
C34 C35 C36 119.9(2) . . ?
C34 C35 H35 120.1 . . ?
C36 C35 H35 120.1 . . ?
C35 C36 C31 120.99(18) . . ?
C35 C36 H36 119.5 . . ?
C31 C36 H36 119.5 . . ?
C42 C41 C46 118.56(16) . . ?
C42 C41 C4 119.81(16) . . ?
C46 C41 C4 121.62(17) . . ?
C41 C42 C43 120.8(2) . . ?
C41 C42 H42 119.6 . . ?
C43 C42 H42 119.6 . . ?
C44 C43 C42 120.3(2) . . ?
C44 C43 H43 119.8 . . ?
C42 C43 H43 119.8 . . ?
C43 C44 C45 119.61(19) . . ?
C43 C44 H44 120.2 . . ?
C45 C44 H44 120.2 . . ?
C44 C45 C46 120.2(2) . . ?
C44 C45 H45 119.9 . . ?
C46 C45 H45 119.9 . . ?
C41 C46 C45 120.5(2) . . ?
C41 C46 H46 119.7 . . ?
C45 C46 H46 119.7 . . ?
C51 O5 H5 109.5 . . ?
C52 C51 C56 120.0 . . ?
C52 C51 O5 115.9(4) . . ?
C56 C51 O5 124.1(4) . . ?
C53 C52 C51 120.0 . . ?
C53 C52 H52 120.0 . . ?
C51 C52 H52 120.0 . . ?
C52 C53 C54 120.0 . . ?
C52 C53 H53 120.0 . . ?
C54 C53 H53 120.0 . . ?
C53 C54 C55 120.0 . . ?
C53 C54 C57 123.1(8) . . ?
C55 C54 C57 116.8(8) . . ?
C56 C55 C54 120.0 . . ?
C56 C55 H55 120.0 . . ?
C54 C55 H55 120.0 . . ?
C55 C56 C51 120.0 . . ?
C55 C56 H56 120.0 . . ?
C51 C56 H56 120.0 . . ?
C54 C57 H57A 109.5 . . ?
C54 C57 H57B 109.5 . . ?
H57A C57 H57B 109.5 . . ?
C54 C57 H57C 109.5 . . ?
H57A C57 H57C 109.5 . . ?
H57B C57 H57C 109.5 . . ?

loop_
_geom_bond_atom_site_label_1
_geom_bond_atom_site_label_2
_geom_bond_distance
_geom_bond_site_symmetry_2
_geom_bond_publ_flag
O1 C1 1.4262(19) . ?
O1 H1 0.8400 . ?
O2 C2 1.4305(19) . ?
O2 C5 1.438(2) . ?
O3 C3 1.4328(19) . ?
O3 C6 1.437(2) . ?
O4 C4 1.427(2) . ?
O4 H4 0.8400 . ?
C1 C21 1.531(2) . ?
C1 C11 1.532(2) . ?
C1 C2 1.560(2) . ?
C2 C3 1.557(2) . ?
C2 H2 1.0000 . ?
C3 C4 1.561(2) . ?
C3 H3 1.0000 . ?
C4 C41 1.531(2) . ?
C4 C31 1.533(2) . ?
C5 H5A 0.9800 . ?
C5 H5B 0.9800 . ?
C5 H5C 0.9800 . ?
C6 H6A 0.9800 . ?
C6 H6B 0.9800 . ?
C6 H6C 0.9800 . ?
C11 C12 1.390(2) . ?
C11 C16 1.393(2) . ?
C12 C13 1.390(3) . ?
C12 H12 0.9500 . ?
C13 C14 1.378(3) . ?
C13 H13 0.9500 . ?
C14 C15 1.382(3) . ?
C14 H14 0.9500 . ?
C15 C16 1.387(3) . ?
C15 H15 0.9500 . ?
C16 H16 0.9500 . ?
C21 C26 1.394(2) . ?
C21 C22 1.396(3) . ?
C22 C23 1.391(3) . ?
C22 H22 0.9500 . ?
C23 C24 1.376(4) . ?
C23 H23 0.9500 . ?
C24 C25 1.375(4) . ?
C24 H24 0.9500 . ?
C25 C26 1.386(3) . ?
C25 H25 0.9500 . ?
C26 H26 0.9500 . ?
C31 C32 1.393(2) . ?
C31 C36 1.395(3) . ?
C32 C33 1.390(3) . ?
C32 H32 0.9500 . ?
C33 C34 1.370(4) . ?
C33 H33 0.9500 . ?
C34 C35 1.377(3) . ?
C34 H34 0.9500 . ?
C35 C36 1.390(3) . ?
C35 H35 0.9500 . ?
C36 H36 0.9500 . ?
C41 C42 1.385(3) . ?
C41 C46 1.389(3) . ?
C42 C43 1.390(3) . ?
C42 H42 0.9500 . ?
C43 C44 1.375(4) . ?
C43 H43 0.9500 . ?
C44 C45 1.381(4) . ?
C44 H44 0.9500 . ?
C45 C46 1.392(3) . ?
C45 H45 0.9500 . ?
C46 H46 0.9500 . ?
O5 C51 1.392(5) . ?
O5 H5 0.8400 . ?
C51 C52 1.3900 . ?
C51 C56 1.3900 . ?
C52 C53 1.3900 . ?
C52 H52 0.9500 . ?
C53 C54 1.3900 . ?
C53 H53 0.9500 . ?
C54 C55 1.3900 . ?
C54 C57 1.513(7) . ?
C55 C56 1.3900 . ?
C55 H55 0.9500 . ?
C56 H56 0.9500 . ?
C57 H57A 0.9800 . ?
C57 H57B 0.9800 . ?
C57 H57C 0.9800 . ?

loop_
_geom_hbond_atom_site_label_D
_geom_hbond_atom_site_label_H
_geom_hbond_atom_site_label_A
_geom_hbond_distance_DH
_geom_hbond_distance_HA
_geom_hbond_distance_DA
_geom_hbond_angle_DHA
_geom_hbond_site_symmetry_A
_geom_hbond_publ_flag
O1 H1 O3 0.84 1.98 2.6780(17) 140 . yes
O4 H4 O2 0.84 1.93 2.6348(18) 141 . yes
C12 H12 O1 0.95 2.29 2.659(2) 102 . yes
C15 H15 O3 0.95 2.58 3.517(2) 168 4_646 yes
C24 H24 O4 0.95 2.35 3.285(2) 168 3_445 yes
C26 H26 O1 0.95 2.44 2.762(2) 100 . yes
C32 H32 O4 0.95 2.44 2.765(2) 100 . yes
C42 H42 O4 0.95 2.31 2.659(2) 101 . yes

loop_
_geom_torsion_atom_site_label_1
_geom_torsion_atom_site_label_2
_geom_torsion_atom_site_label_3
_geom_torsion_atom_site_label_4
_geom_torsion
_geom_torsion_site_symmetry_1
_geom_torsion_site_symmetry_2
_geom_torsion_site_symmetry_3
_geom_torsion_site_symmetry_4
_geom_torsion_publ_flag
C5 O2 C2 C3 -129.96(14) . . . . ?
C5 O2 C2 C1 104.77(16) . . . . ?
O1 C1 C2 O2 53.04(16) . . . . ?
C21 C1 C2 O2 174.81(13) . . . . ?
C11 C1 C2 O2 -63.11(16) . . . . ?
O1 C1 C2 C3 -70.05(16) . . . . ?
C21 C1 C2 C3 51.73(17) . . . . ?
C11 C1 C2 C3 173.81(12) . . . . ?
C6 O3 C3 C2 -129.45(14) . . . . ?
C6 O3 C3 C4 105.55(15) . . . . ?
O2 C2 C3 O3 -82.06(15) . . . . ?
C1 C2 C3 O3 39.85(16) . . . . ?
O2 C2 C3 C4 40.03(16) . . . . ?
C1 C2 C3 C4 161.95(13) . . . . ?
O3 C3 C4 O4 55.22(16) . . . . ?
C2 C3 C4 O4 -67.82(15) . . . . ?
O3 C3 C4 C41 -59.78(16) . . . . ?
C2 C3 C4 C41 177.18(13) . . . . ?
O3 C3 C4 C31 176.89(13) . . . . ?
C2 C3 C4 C31 53.86(17) . . . . ?
O1 C1 C11 C12 -13.33(19) . . . . ?
C21 C1 C11 C12 -132.71(16) . . . . ?
C2 C1 C11 C12 104.01(16) . . . . ?
O1 C1 C11 C16 167.64(14) . . . . ?
C21 C1 C11 C16 48.3(2) . . . . ?
C2 C1 C11 C16 -75.02(18) . . . . ?
C16 C11 C12 C13 0.6(3) . . . . ?
C1 C11 C12 C13 -178.49(17) . . . . ?
C11 C12 C13 C14 -0.5(3) . . . . ?
C12 C13 C14 C15 0.4(3) . . . . ?
C13 C14 C15 C16 -0.3(3) . . . . ?
C14 C15 C16 C11 0.4(3) . . . . ?
C12 C11 C16 C15 -0.5(2) . . . . ?
C1 C11 C16 C15 178.55(15) . . . . ?
O1 C1 C21 C26 -28.4(2) . . . . ?
C11 C1 C21 C26 88.90(18) . . . . ?
C2 C1 C21 C26 -149.39(15) . . . . ?
O1 C1 C21 C22 152.77(16) . . . . ?
C11 C1 C21 C22 -89.91(18) . . . . ?
C2 C1 C21 C22 31.8(2) . . . . ?
C26 C21 C22 C23 3.1(3) . . . . ?
C1 C21 C22 C23 -178.10(17) . . . . ?
C21 C22 C23 C24 -1.8(3) . . . . ?
C22 C23 C24 C25 -0.9(3) . . . . ?
C23 C24 C25 C26 2.3(3) . . . . ?
C24 C25 C26 C21 -0.9(3) . . . . ?
C22 C21 C26 C25 -1.8(3) . . . . ?
C1 C21 C26 C25 179.38(17) . . . . ?
O4 C4 C31 C32 -30.1(2) . . . . ?
C41 C4 C31 C32 86.35(18) . . . . ?
C3 C4 C31 C32 -151.02(15) . . . . ?
O4 C4 C31 C36 150.79(15) . . . . ?
C41 C4 C31 C36 -92.81(18) . . . . ?
C3 C4 C31 C36 29.8(2) . . . . ?
C36 C31 C32 C33 -1.5(3) . . . . ?
C4 C31 C32 C33 179.29(17) . . . . ?
C31 C32 C33 C34 -1.3(3) . . . . ?
C32 C33 C34 C35 2.7(4) . . . . ?
C33 C34 C35 C36 -1.2(3) . . . . ?
C34 C35 C36 C31 -1.6(3) . . . . ?
C32 C31 C36 C35 3.0(3) . . . . ?
C4 C31 C36 C35 -177.88(16) . . . . ?
O4 C4 C41 C42 -23.0(2) . . . . ?
C31 C4 C41 C42 -142.10(16) . . . . ?
C3 C4 C41 C42 94.06(18) . . . . ?
O4 C4 C41 C46 158.43(15) . . . . ?
C31 C4 C41 C46 39.3(2) . . . . ?
C3 C4 C41 C46 -84.53(19) . . . . ?
C46 C41 C42 C43 0.8(3) . . . . ?
C4 C41 C42 C43 -177.79(17) . . . . ?
C41 C42 C43 C44 -0.5(3) . . . . ?
C42 C43 C44 C45 0.2(3) . . . . ?
C43 C44 C45 C46 -0.1(3) . . . . ?
C42 C41 C46 C45 -0.8(3) . . . . ?
C4 C41 C46 C45 177.83(17) . . . . ?
C44 C45 C46 C41 0.4(3) . . . . ?
C56 C51 C52 C53 0.0 . . . . ?
O5 C51 C52 C53 179.3(8) . . . . ?
C51 C52 C53 C54 0.0 . . . . ?
C52 C53 C54 C55 0.0 . . . . ?
C52 C53 C54 C57 -175(3) . . . . ?
C53 C54 C55 C56 0.0 . . . . ?
C57 C54 C55 C56 175(2) . . . . ?
C54 C55 C56 C51 0.0 . . . . ?
C52 C51 C56 C55 0.0 . . . . ?
O5 C51 C56 C55 -179.2(9) . . . . ?
